data_7019083
loop_
_publ_author_name
'McCann, Malachy'
'Curran, Robert'
'Ben-Shoshan, Marcia'
'McKee, Vickie'
'Tahir, Asif Ali'
'Devereux, Michael'
'Kavanagh, Kevin'
'Creaven, Bernadette S.'
'Kellett, Andrew'

_publ_section_title
;
 Silver(i) complexes of 9-anthracenecarboxylic acid and imidazoles:
 synthesis, structure and antimicrobial activity.
;
_journal_issue 21
_journal_name_full 'Dalton transactions (Cambridge, England : 2003)'
_journal_page_first 6516
_journal_page_last 6527
_journal_paper_doi 10.1039/c2dt12166b
_journal_volume 41
_journal_year 2012
_chemical_formula_sum 'C104 H78 Ag6 N8 O14'
_chemical_formula_weight 2310.96
_chemical_name_systematic ' ?'
_space_group_IT_number 60
_symmetry_cell_setting orthorhombic
_symmetry_space_group_name_Hall '-P 2n 2ab'
_symmetry_space_group_name_H-M 'P b c n'
_atom_sites_solution_hydrogens geom
_atom_sites_solution_primary direct
_atom_sites_solution_secondary difmap
_audit_creation_method SHELXL-97
_cell_angle_alpha 90.00
_cell_angle_beta 90.00
_cell_angle_gamma 90.00
_cell_formula_units_Z 4
_cell_length_a 20.6935(8)
_cell_length_b 18.2786(7)
_cell_length_c 23.6859(10)
_cell_measurement_reflns_used 9940
_cell_measurement_temperature 150(2)
_cell_measurement_theta_max 25.13
_cell_measurement_theta_min 2.27
_cell_volume 8959.1(6)
_computing_cell_refinement 'Bruker SAINT'
_computing_data_collection 'Bruker APEX2'
_computing_data_reduction 'Bruker SAINT'
_computing_molecular_graphics 'Bruker SHELXTL'
_computing_publication_material 'Bruker SHELXTL'
_computing_structure_refinement 'SHELXL-97 (Sheldrick, 2008)'
_computing_structure_solution 'SHELXS-97 (Sheldrick, 2008)'
_diffrn_ambient_temperature 150(2)
_diffrn_measured_fraction_theta_full 1.000
_diffrn_measured_fraction_theta_max 1.000
_diffrn_measurement_device_type 'Bruker APEX-II CCD'
_diffrn_measurement_method '\f and \w scans'
_diffrn_radiation_monochromator graphite
_diffrn_radiation_source 'fine-focus sealed tube'
_diffrn_radiation_type MoK\a
_diffrn_radiation_wavelength 0.71073
_diffrn_reflns_av_R_equivalents 0.0580
_diffrn_reflns_av_sigmaI/netI 0.0328
_diffrn_reflns_limit_h_max 26
_diffrn_reflns_limit_h_min -26
_diffrn_reflns_limit_k_max 23
_diffrn_reflns_limit_k_min -23
_diffrn_reflns_limit_l_max 30
_diffrn_reflns_limit_l_min -30
_diffrn_reflns_number 80667
_diffrn_reflns_theta_full 27.00
_diffrn_reflns_theta_max 27.00
_diffrn_reflns_theta_min 1.72
_exptl_absorpt_coefficient_mu 1.358
_exptl_absorpt_correction_T_max 0.8540
_exptl_absorpt_correction_T_min 0.7453
_exptl_absorpt_correction_type multi-scan
_exptl_absorpt_process_details 'SADABS v2008/1, Sheldrick, G.M., (2008)'
_exptl_crystal_colour 'Pale yellow'
_exptl_crystal_density_diffrn 1.713
_exptl_crystal_density_method 'not measured'
_exptl_crystal_description block
_exptl_crystal_F_000 4608
_exptl_crystal_size_max 0.23
_exptl_crystal_size_mid 0.15
_exptl_crystal_size_min 0.12
_refine_diff_density_max 0.487
_refine_diff_density_min -0.788
_refine_diff_density_rms 0.082
_refine_ls_extinction_method none
_refine_ls_goodness_of_fit_ref 1.025
_refine_ls_hydrogen_treatment constr
_refine_ls_matrix_type full
_refine_ls_number_parameters 599
_refine_ls_number_reflns 9793
_refine_ls_number_restraints 0
_refine_ls_restrained_S_all 1.025
_refine_ls_R_factor_all 0.0475
_refine_ls_R_factor_gt 0.0316
_refine_ls_shift/su_max 0.001
_refine_ls_shift/su_mean 0.000
_refine_ls_structure_factor_coef Fsqd
_refine_ls_weighting_details 'calc w=1/[\s^2^(Fo^2^)+(0.0314P)^2^+6.8463P] where P=(Fo^2^+2Fc^2^)/3'
_refine_ls_weighting_scheme calc
_refine_ls_wR_factor_gt 0.0695
_refine_ls_wR_factor_ref 0.0765
_reflns_number_gt 7518
_reflns_number_total 9793
_reflns_threshold_expression >2sigma(I)
_cod_data_source_file c2dt12166b.txt
_cod_data_source_block Complex_4(agaca)
_cod_depositor_comments
;
The following automatic conversions were performed:

'_symmetry_cell_setting' value 'Orthorhombic' changed to
'orthorhombic' according to
/home/saulius/struct/CIF-dictionaries/cif_core.dic dictionary named
'cif_core.dic' version 2.4.1 from 2010-06-29.

Automatic conversion script
Id: cif_fix_values 1715 2011-07-08 13:25:40Z adriana 
;
_cod_original_sg_symbol_H-M Pbcn
_cod_database_code 7019083

loop_
_symmetry_equiv_pos_as_xyz
'x, y, z'
'-x+1/2, -y+1/2, z+1/2'
'-x, y, -z+1/2'
'x+1/2, -y+1/2, -z'
'-x, -y, -z'
'x-1/2, y-1/2, -z-1/2'
'x, -y, z-1/2'
'-x-1/2, y-1/2, z'

loop_
_atom_site_label
_atom_site_type_symbol
_atom_site_fract_x
_atom_site_fract_y
_atom_site_fract_z
_atom_site_U_iso_or_equiv
_atom_site_adp_type
_atom_site_occupancy
_atom_site_symmetry_multiplicity
_atom_site_calc_flag
_atom_site_refinement_flags
Ag1 Ag 0.318014(12) 0.374879(12) 0.256413(10) 0.03302(7) Uani 1 1 d .
N21 N 0.33669(13) 0.27676(14) 0.21431(11) 0.0354(6) Uani 1 1 d .
C21 C 0.32060(15) 0.20923(16) 0.22901(13) 0.0329(7) Uani 1 1 d .
H21 H 0.2965 0.1970 0.2618 0.040 Uiso 1 1 calc R
N22 N 0.34283(13) 0.16068(14) 0.19156(11) 0.0345(6) Uani 1 1 d .
H22N H 0.3377 0.1129 0.1931 0.041 Uiso 1 1 calc R
C22 C 0.37478(17) 0.19814(18) 0.15057(15) 0.0447(9) Uani 1 1 d .
H22 H 0.3957 0.1783 0.1183 0.054 Uiso 1 1 calc R
C23 C 0.37066(17) 0.27008(18) 0.16526(15) 0.0427(8) Uani 1 1 d .
H23 H 0.3887 0.3096 0.1445 0.051 Uiso 1 1 calc R
N31 N 0.30862(11) 0.47615(13) 0.29644(10) 0.0292(5) Uani 1 1 d .
C31 C 0.32444(15) 0.54174(16) 0.27644(13) 0.0311(7) Uani 1 1 d .
H31 H 0.3407 0.5508 0.2396 0.037 Uiso 1 1 calc R
N32 N 0.31426(12) 0.59298(13) 0.31554(11) 0.0312(6) Uani 1 1 d .
H32N H 0.3212 0.6402 0.3114 0.037 Uiso 1 1 calc R
C32 C 0.29127(15) 0.55980(17) 0.36301(14) 0.0344(7) Uani 1 1 d .
H32 H 0.2800 0.5828 0.3976 0.041 Uiso 1 1 calc R
C33 C 0.28776(15) 0.48755(16) 0.35102(13) 0.0332(7) Uani 1 1 d .
H33 H 0.2732 0.4506 0.3762 0.040 Uiso 1 1 calc R
Ag2 Ag 0.172810(12) 0.405812(14) 0.265499(10) 0.03682(7) Uani 1 1 d .
O1A O 0.19335(10) 0.40052(11) 0.16519(9) 0.0341(5) Uani 1 1 d .
O2A O 0.17089(10) 0.50905(11) 0.20131(8) 0.0325(5) Uani 1 1 d .
C1A C 0.18562(13) 0.46834(16) 0.16071(12) 0.0269(6) Uani 1 1 d .
C2A C 0.19812(14) 0.50382(15) 0.10419(11) 0.0243(6) Uani 1 1 d .
C3A C 0.26261(14) 0.51010(15) 0.08645(12) 0.0254(6) Uani 1 1 d .
C4A C 0.31562(14) 0.48203(16) 0.11831(12) 0.0297(7) Uani 1 1 d .
H4A H 0.3075 0.4575 0.1529 0.036 Uiso 1 1 calc R
C5A C 0.37716(15) 0.48971(17) 0.10012(13) 0.0341(7) Uani 1 1 d .
H5A H 0.4117 0.4706 0.1221 0.041 Uiso 1 1 calc R
C6A C 0.39070(15) 0.52599(18) 0.04867(14) 0.0379(8) Uani 1 1 d .
H6A H 0.4341 0.5310 0.0362 0.046 Uiso 1 1 calc R
C7A C 0.34164(15) 0.55379(18) 0.01702(14) 0.0379(8) Uani 1 1 d .
H7A H 0.3513 0.5778 -0.0175 0.046 Uiso 1 1 calc R
C8A C 0.27599(15) 0.54763(16) 0.03460(12) 0.0296(7) Uani 1 1 d .
C9A C 0.22578(15) 0.57758(16) 0.00341(13) 0.0322(7) Uani 1 1 d .
H9A H 0.2353 0.6030 -0.0306 0.039 Uiso 1 1 calc R
C10A C 0.16163(14) 0.57123(15) 0.02090(12) 0.0280(6) Uani 1 1 d .
C11A C 0.10981(15) 0.60236(16) -0.01039(13) 0.0343(7) Uani 1 1 d .
H11A H 0.1188 0.6283 -0.0442 0.041 Uiso 1 1 calc R
C12A C 0.04797(16) 0.59562(18) 0.00716(15) 0.0394(8) Uani 1 1 d .
H12A H 0.0140 0.6172 -0.0141 0.047 Uiso 1 1 calc R
C13A C 0.03359(15) 0.55631(18) 0.05729(14) 0.0381(8) Uani 1 1 d .
H13A H -0.0101 0.5510 0.0689 0.046 Uiso 1 1 calc R
C14A C 0.08109(14) 0.52634(17) 0.08870(13) 0.0319(7) Uani 1 1 d .
H14A H 0.0703 0.5005 0.1222 0.038 Uiso 1 1 calc R
C15A C 0.14721(14) 0.53288(15) 0.07239(11) 0.0251(6) Uani 1 1 d .
O1B O 0.19310(11) 0.35159(11) 0.34736(8) 0.0333(5) Uani 1 1 d .
O2B O 0.17915(10) 0.24575(10) 0.30164(8) 0.0309(5) Uani 1 1 d .
C1B C 0.18600(13) 0.28327(15) 0.34550(12) 0.0240(6) Uani 1 1 d .
C2B C 0.18308(14) 0.24420(14) 0.40207(11) 0.0233(6) Uani 1 1 d .
C3B C 0.23941(14) 0.23241(14) 0.43379(12) 0.0245(6) Uani 1 1 d .
C4B C 0.30171(15) 0.25786(15) 0.41721(12) 0.0288(6) Uani 1 1 d .
H4B H 0.3061 0.2852 0.3833 0.035 Uiso 1 1 calc R
C5B C 0.35483(16) 0.24374(16) 0.44894(13) 0.0344(7) Uani 1 1 d .
H5B H 0.3958 0.2613 0.4369 0.041 Uiso 1 1 calc R
C6B C 0.35011(16) 0.20317(18) 0.49979(14) 0.0402(8) Uani 1 1 d .
H6B H 0.3878 0.1937 0.5215 0.048 Uiso 1 1 calc R
C7B C 0.29201(16) 0.17781(17) 0.51739(13) 0.0371(8) Uani 1 1 d .
H7B H 0.2895 0.1501 0.5513 0.045 Uiso 1 1 calc R
C8B C 0.23432(15) 0.19203(15) 0.48588(12) 0.0291(6) Uani 1 1 d .
C9B C 0.17392(15) 0.16823(16) 0.50418(13) 0.0329(7) Uani 1 1 d .
H9B H 0.1710 0.1408 0.5382 0.039 Uiso 1 1 calc R
C10B C 0.11790(14) 0.18347(15) 0.47415(12) 0.0281(6) Uani 1 1 d .
C11B C 0.05558(15) 0.16313(17) 0.49426(14) 0.0363(7) Uani 1 1 d .
H11B H 0.0520 0.1368 0.5287 0.044 Uiso 1 1 calc R
C12B C 0.00146(16) 0.18066(18) 0.46525(13) 0.0371(7) Uani 1 1 d .
H12B H -0.0396 0.1675 0.4800 0.045 Uiso 1 1 calc R
C13B C 0.00542(15) 0.21855(17) 0.41301(13) 0.0338(7) Uani 1 1 d .
H13B H -0.0329 0.2306 0.3930 0.041 Uiso 1 1 calc R
C14B C 0.06405(15) 0.23756(16) 0.39176(13) 0.0298(7) Uani 1 1 d .
H14B H 0.0662 0.2621 0.3564 0.036 Uiso 1 1 calc R
C15B C 0.12250(14) 0.22159(14) 0.42125(12) 0.0255(6) Uani 1 1 d .
Ag3 Ag 0.067640(12) 0.249613(11) 0.235556(10) 0.03105(7) Uani 1 1 d .
O1C O 0.05316(10) 0.36664(11) 0.24346(10) 0.0372(5) Uani 1 1 d .
C1C C 0.0000 0.3978(2) 0.2500 0.0283(9) Uani 1 2 d S
C2C C 0.0000 0.4795(2) 0.2500 0.0302(9) Uani 1 2 d S
C3C C -0.03848(15) 0.51677(15) 0.21093(14) 0.0331(7) Uani 1 1 d .
C4C C -0.07695(15) 0.48066(17) 0.16913(14) 0.0352(7) Uani 1 1 d .
H4C H -0.0741 0.4290 0.1655 0.042 Uiso 1 1 calc R
C5C C -0.11730(16) 0.51826(19) 0.13457(15) 0.0427(8) Uani 1 1 d .
H5C H -0.1435 0.4927 0.1082 0.051 Uiso 1 1 calc R
C6C C -0.12043(18) 0.59607(19) 0.13782(17) 0.0483(9) Uani 1 1 d .
H6C H -0.1497 0.6222 0.1144 0.058 Uiso 1 1 calc R
C7C C -0.08192(18) 0.63276(18) 0.17403(17) 0.0468(9) Uani 1 1 d .
H7C H -0.0831 0.6847 0.1743 0.056 Uiso 1 1 calc R
C8C C -0.03953(16) 0.59571(16) 0.21190(15) 0.0379(8) Uani 1 1 d .
C9C C 0.0000 0.6321(2) 0.2500 0.0435(12) Uani 1 2 d S
H9C H 0.0000 0.6841 0.2500 0.052 Uiso 1 2 calc SR
O1D O 0.05248(10) 0.13288(10) 0.23794(9) 0.0338(5) Uani 1 1 d .
C1D C 0.0000 0.1034(2) 0.2500 0.0241(8) Uani 1 2 d S
C2D C 0.0000 0.0207(2) 0.2500 0.0224(8) Uani 1 2 d S
C3D C -0.01833(13) -0.01659(14) 0.20080(11) 0.0222(6) Uani 1 1 d .
C4D C -0.03733(13) 0.02107(15) 0.15056(12) 0.0258(6) Uani 1 1 d .
H4D H -0.0377 0.0730 0.1501 0.031 Uiso 1 1 calc R
C5D C -0.05473(14) -0.01634(16) 0.10379(12) 0.0296(7) Uani 1 1 d .
H5D H -0.0679 0.0093 0.0709 0.036 Uiso 1 1 calc R
C6D C -0.05334(15) -0.09423(17) 0.10388(13) 0.0321(7) Uani 1 1 d .
H6D H -0.0650 -0.1202 0.0707 0.039 Uiso 1 1 calc R
C7D C -0.03565(15) -0.13145(16) 0.15041(13) 0.0311(7) Uani 1 1 d .
H7D H -0.0351 -0.1834 0.1493 0.037 Uiso 1 1 calc R
C8D C -0.01783(13) -0.09533(15) 0.20107(12) 0.0245(6) Uani 1 1 d .
C9D C 0.0000 -0.1325(2) 0.2500 0.0269(9) Uani 1 2 d S
H9D H 0.0000 -0.1844 0.2500 0.032 Uiso 1 2 calc SR
O41 O 0.13626(10) 0.26392(11) 0.15108(9) 0.0364(5) Uani 1 1 d .
H41 H 0.1683 0.3006 0.1534 0.044 Uiso 1 1 d .
C41 C 0.18100(18) 0.2046(2) 0.14033(17) 0.0554(10) Uani 1 1 d .
H41A H 0.2035 0.1919 0.1754 0.083 Uiso 1 1 calc R
H41B H 0.2126 0.2199 0.1119 0.083 Uiso 1 1 calc R
H41C H 0.1572 0.1619 0.1265 0.083 Uiso 1 1 calc R

loop_
_atom_site_aniso_label
_atom_site_aniso_U_11
_atom_site_aniso_U_22
_atom_site_aniso_U_33
_atom_site_aniso_U_23
_atom_site_aniso_U_13
_atom_site_aniso_U_12
Ag1 0.04238(14) 0.02046(11) 0.03622(14) -0.00622(9) 0.00055(10) 0.00163(9)
N21 0.0444(16) 0.0234(13) 0.0384(15) -0.0082(11) 0.0023(12) 0.0004(12)
C21 0.0389(18) 0.0243(15) 0.0356(17) -0.0035(13) -0.0014(14) 0.0010(13)
N22 0.0434(16) 0.0217(13) 0.0385(15) -0.0044(11) -0.0039(12) 0.0021(11)
C22 0.056(2) 0.0332(19) 0.045(2) -0.0118(16) 0.0099(17) -0.0002(16)
C23 0.052(2) 0.0312(18) 0.045(2) -0.0049(15) 0.0103(17) -0.0060(15)
N31 0.0332(14) 0.0218(12) 0.0327(14) -0.0045(10) 0.0001(11) -0.0003(10)
C31 0.0381(17) 0.0234(15) 0.0320(17) -0.0023(12) 0.0006(13) -0.0016(13)
N32 0.0369(15) 0.0165(12) 0.0403(15) -0.0019(11) -0.0036(12) -0.0025(10)
C32 0.0379(18) 0.0267(16) 0.0387(18) -0.0062(14) 0.0061(14) -0.0014(13)
C33 0.0376(18) 0.0269(17) 0.0350(17) -0.0034(13) 0.0040(14) -0.0023(13)
Ag2 0.03610(14) 0.04365(15) 0.03071(13) 0.01719(11) -0.00198(10) -0.00765(11)
O1A 0.0473(13) 0.0216(11) 0.0335(12) 0.0058(9) 0.0063(10) -0.0034(9)
O2A 0.0460(13) 0.0282(11) 0.0233(11) 0.0009(9) 0.0065(9) -0.0008(9)
C1A 0.0263(15) 0.0280(15) 0.0265(15) 0.0028(12) 0.0007(12) -0.0054(12)
C2A 0.0339(16) 0.0176(13) 0.0215(14) -0.0018(11) 0.0034(12) -0.0064(12)
C3A 0.0325(16) 0.0214(14) 0.0224(14) -0.0026(11) 0.0036(12) -0.0028(12)
C4A 0.0396(18) 0.0240(15) 0.0254(15) 0.0007(12) 0.0022(13) -0.0033(13)
C5A 0.0329(17) 0.0329(18) 0.0366(18) -0.0026(14) -0.0029(14) -0.0017(13)
C6A 0.0299(17) 0.0408(19) 0.043(2) 0.0010(15) 0.0118(14) -0.0052(14)
C7A 0.0385(18) 0.0394(19) 0.0359(18) 0.0057(15) 0.0135(15) -0.0048(15)
C8A 0.0359(17) 0.0241(15) 0.0288(16) 0.0013(12) 0.0059(13) -0.0034(12)
C9A 0.0417(18) 0.0285(16) 0.0265(16) 0.0058(12) 0.0064(13) -0.0036(13)
C10A 0.0383(17) 0.0210(14) 0.0246(15) -0.0001(12) 0.0017(13) -0.0005(12)
C11A 0.0430(19) 0.0269(16) 0.0330(17) 0.0055(13) -0.0008(14) 0.0004(14)
C12A 0.0399(19) 0.0356(18) 0.043(2) -0.0003(15) -0.0077(15) 0.0058(15)
C13A 0.0283(17) 0.0411(19) 0.045(2) 0.0001(15) 0.0029(14) -0.0010(14)
C14A 0.0331(17) 0.0311(16) 0.0314(17) 0.0015(13) 0.0048(13) -0.0034(13)
C15A 0.0326(16) 0.0197(14) 0.0229(14) -0.0014(11) 0.0023(12) -0.0007(12)
O1B 0.0548(14) 0.0199(11) 0.0252(11) 0.0050(8) -0.0037(10) -0.0057(9)
O2B 0.0476(13) 0.0239(11) 0.0212(10) -0.0020(8) -0.0005(9) 0.0019(9)
C1B 0.0287(15) 0.0192(14) 0.0240(14) 0.0031(11) 0.0005(12) -0.0002(11)
C2B 0.0392(16) 0.0119(12) 0.0189(13) -0.0020(10) 0.0017(12) -0.0004(11)
C3B 0.0360(16) 0.0156(13) 0.0220(14) -0.0021(11) -0.0006(12) -0.0005(11)
C4B 0.0397(17) 0.0203(14) 0.0265(15) -0.0012(12) 0.0036(13) -0.0022(12)
C5B 0.0363(18) 0.0292(16) 0.0375(18) -0.0028(14) -0.0012(14) -0.0046(14)
C6B 0.0407(19) 0.0360(19) 0.044(2) 0.0000(15) -0.0126(16) -0.0034(15)
C7B 0.050(2) 0.0330(18) 0.0286(17) 0.0058(14) -0.0074(15) -0.0028(15)
C8B 0.0425(18) 0.0216(15) 0.0233(15) 0.0021(12) -0.0041(13) -0.0026(13)
C9B 0.0463(19) 0.0273(16) 0.0251(15) 0.0073(12) 0.0011(14) -0.0045(14)
C10B 0.0384(17) 0.0212(14) 0.0249(15) 0.0017(12) 0.0037(13) -0.0017(12)
C11B 0.0434(19) 0.0327(17) 0.0330(18) 0.0053(14) 0.0066(15) -0.0045(14)
C12B 0.0371(18) 0.0345(17) 0.0398(19) -0.0014(14) 0.0088(15) -0.0041(14)
C13B 0.0358(18) 0.0297(16) 0.0359(18) -0.0019(14) -0.0027(14) 0.0010(13)
C14B 0.0383(17) 0.0259(16) 0.0252(15) 0.0010(12) -0.0010(13) 0.0006(13)
C15B 0.0375(17) 0.0153(13) 0.0236(14) -0.0007(11) 0.0019(12) 0.0004(12)
Ag3 0.04062(14) 0.01587(11) 0.03666(14) -0.00050(9) 0.00564(10) -0.00035(9)
O1C 0.0295(11) 0.0173(10) 0.0648(16) -0.0054(10) 0.0079(10) -0.0012(8)
C1C 0.032(2) 0.0165(19) 0.036(2) 0.000 0.0071(18) 0.000
C2C 0.037(2) 0.0144(19) 0.040(2) 0.000 0.0134(19) 0.000
C3C 0.0336(17) 0.0198(15) 0.0459(19) 0.0047(13) 0.0181(14) 0.0014(12)
C4C 0.0376(18) 0.0222(16) 0.046(2) 0.0047(14) 0.0117(15) 0.0016(13)
C5C 0.0371(19) 0.040(2) 0.051(2) 0.0069(16) 0.0147(16) 0.0040(15)
C6C 0.048(2) 0.037(2) 0.060(2) 0.0156(18) 0.0116(18) 0.0114(17)
C7C 0.053(2) 0.0230(17) 0.064(3) 0.0112(16) 0.0201(19) 0.0069(15)
C8C 0.0435(19) 0.0188(15) 0.051(2) 0.0071(14) 0.0188(16) 0.0039(14)
C9C 0.051(3) 0.016(2) 0.063(3) 0.000 0.019(3) 0.000
O1D 0.0339(12) 0.0164(10) 0.0512(14) 0.0027(9) 0.0050(10) -0.0013(8)
C1D 0.035(2) 0.0192(19) 0.0181(19) 0.000 -0.0047(16) 0.000
C2D 0.0220(19) 0.0171(18) 0.028(2) 0.000 0.0002(16) 0.000
C3D 0.0250(14) 0.0178(14) 0.0238(14) -0.0020(11) -0.0002(11) 0.0001(11)
C4D 0.0280(15) 0.0229(14) 0.0266(15) 0.0024(12) -0.0009(12) 0.0000(12)
C5D 0.0302(16) 0.0317(17) 0.0270(16) 0.0020(12) -0.0038(12) 0.0028(13)
C6D 0.0375(17) 0.0306(16) 0.0284(16) -0.0085(13) -0.0043(13) 0.0028(13)
C7D 0.0391(18) 0.0205(15) 0.0337(17) -0.0060(12) -0.0035(13) 0.0038(13)
C8D 0.0254(14) 0.0188(14) 0.0293(15) -0.0031(11) 0.0006(12) 0.0011(11)
C9D 0.036(2) 0.0107(18) 0.034(2) 0.000 -0.0005(18) 0.000
O41 0.0379(13) 0.0325(12) 0.0389(13) -0.0052(10) 0.0056(10) -0.0080(10)
C41 0.046(2) 0.061(3) 0.059(3) 0.000(2) 0.0029(18) 0.0149(19)

loop_
_atom_type_symbol
_atom_type_description
_atom_type_scat_dispersion_real
_atom_type_scat_dispersion_imag
_atom_type_scat_source
C C 0.0033 0.0016 'International Tables Vol C Tables 4.2.6.8 and 6.1.1.4'
H H 0.0000 0.0000 'International Tables Vol C Tables 4.2.6.8 and 6.1.1.4'
N N 0.0061 0.0033 'International Tables Vol C Tables 4.2.6.8 and 6.1.1.4'
O O 0.0106 0.0060 'International Tables Vol C Tables 4.2.6.8 and 6.1.1.4'
Ag Ag -0.8971 1.1015 'International Tables Vol C Tables 4.2.6.8 and 6.1.1.4'

loop_
_geom_angle_atom_site_label_1
_geom_angle_atom_site_label_2
_geom_angle_atom_site_label_3
_geom_angle
_geom_angle_site_symmetry_1
_geom_angle_site_symmetry_3
N21 Ag1 N31 174.33(10) . .
N21 Ag1 Ag2 111.93(7) . .
N31 Ag1 Ag2 73.35(7) . .
C21 N21 C23 105.7(3) . .
C21 N21 Ag1 128.9(2) . .
C23 N21 Ag1 125.4(2) . .
N21 C21 N22 111.0(3) . .
C21 N22 C22 107.9(3) . .
N22 C22 C23 105.9(3) . .
C22 C23 N21 109.7(3) . .
C31 N31 C33 105.9(2) . .
C31 N31 Ag1 127.9(2) . .
C33 N31 Ag1 126.1(2) . .
N31 C31 N32 110.3(3) . .
C31 N32 C32 108.4(3) . .
C33 C32 N32 106.2(3) . .
C32 C33 N31 109.1(3) . .
O1B Ag2 O1A 143.97(7) . .
O1B Ag2 O2A 154.09(7) . .
O1A Ag2 O2A 54.34(7) . .
O1B Ag2 Ag1 78.07(6) . .
O1A Ag2 Ag1 75.58(5) . .
O2A Ag2 Ag1 96.64(5) . .
C1A O1A Ag2 91.21(17) . .
C1A O2A Ag2 90.86(17) . .
O2A C1A O1A 123.6(3) . .
O2A C1A C2A 117.8(3) . .
O1A C1A C2A 118.5(3) . .
C15A C2A C3A 121.6(3) . .
C15A C2A C1A 120.7(2) . .
C3A C2A C1A 117.6(2) . .
C2A C3A C4A 122.9(3) . .
C2A C3A C8A 118.6(3) . .
C4A C3A C8A 118.5(3) . .
C5A C4A C3A 121.2(3) . .
C4A C5A C6A 120.6(3) . .
C7A C6A C5A 120.1(3) . .
C6A C7A C8A 121.4(3) . .
C9A C8A C7A 121.8(3) . .
C9A C8A C3A 120.0(3) . .
C7A C8A C3A 118.2(3) . .
C8A C9A C10A 121.4(3) . .
C9A C10A C11A 122.0(3) . .
C9A C10A C15A 119.3(3) . .
C11A C10A C15A 118.7(3) . .
C12A C11A C10A 121.1(3) . .
C11A C12A C13A 120.1(3) . .
C14A C13A C12A 121.0(3) . .
C13A C14A C15A 121.0(3) . .
C2A C15A C14A 123.0(3) . .
C2A C15A C10A 119.0(3) . .
C14A C15A C10A 118.0(3) . .
C1B O1B Ag2 113.00(18) . .
C1B O2B Ag3 123.03(18) . .
O2B C1B O1B 125.8(3) . .
O2B C1B C2B 118.0(2) . .
O1B C1B C2B 116.1(2) . .
C15B C2B C3B 121.8(3) . .
C15B C2B C1B 117.5(2) . .
C3B C2B C1B 120.7(2) . .
C2B C3B C4B 123.6(3) . .
C2B C3B C8B 118.4(3) . .
C4B C3B C8B 118.0(3) . .
C5B C4B C3B 121.2(3) . .
C4B C5B C6B 121.0(3) . .
C7B C6B C5B 120.1(3) . .
C6B C7B C8B 121.2(3) . .
C9B C8B C7B 122.0(3) . .
C9B C8B C3B 119.5(3) . .
C7B C8B C3B 118.6(3) . .
C10B C9B C8B 121.8(3) . .
C9B C10B C11B 122.2(3) . .
C9B C10B C15B 119.3(3) . .
C11B C10B C15B 118.6(3) . .
C12B C11B C10B 121.2(3) . .
C11B C12B C13B 120.7(3) . .
C14B C13B C12B 119.9(3) . .
C13B C14B C15B 121.6(3) . .
C2B C15B C14B 122.8(3) . .
C2B C15B C10B 119.1(3) . .
C14B C15B C10B 118.0(3) . .
O1D Ag3 O1C 162.45(8) . .
O1D Ag3 O41 102.11(7) . .
O1C Ag3 O41 92.58(8) . .
O1D Ag3 O2B 94.62(7) . .
O1C Ag3 O2B 95.22(7) . .
O41 Ag3 O2B 88.95(7) . .
O1D Ag3 Ag3 81.52(6) . 3
O1C Ag3 Ag3 81.10(6) . 3
O41 Ag3 Ag3 138.73(5) . 3
O2B Ag3 Ag3 132.10(4) . 3
C1C O1C Ag3 125.6(2) . .
O1C C1C O1C 125.7(4) 3 .
O1C C1C C2C 117.13(19) 3 .
O1C C1C C2C 117.13(19) . .
C3C C2C C3C 121.7(4) 3 .
C3C C2C C1C 119.14(19) 3 .
C3C C2C C1C 119.14(19) . .
C2C C3C C4C 123.4(3) . .
C2C C3C C8C 119.0(3) . .
C4C C3C C8C 117.6(3) . .
C5C C4C C3C 121.8(3) . .
C4C C5C C6C 120.1(4) . .
C7C C6C C5C 120.2(3) . .
C6C C7C C8C 121.8(3) . .
C9C C8C C7C 122.9(3) . .
C9C C8C C3C 118.8(3) . .
C7C C8C C3C 118.3(3) . .
C8C C9C C8C 122.7(4) . 3
C1D O1D Ag3 124.1(2) . .
O1D C1D O1D 128.7(4) . 3
O1D C1D C2D 115.66(18) . .
O1D C1D C2D 115.66(18) 3 .
C3D C2D C3D 121.9(3) . 3
C3D C2D C1D 119.06(17) . .
C3D C2D C1D 119.06(17) 3 .
C2D C3D C4D 122.2(3) . .
C2D C3D C8D 118.7(3) . .
C4D C3D C8D 119.2(2) . .
C5D C4D C3D 120.8(3) . .
C4D C5D C6D 120.0(3) . .
C7D C6D C5D 120.8(3) . .
C6D C7D C8D 121.9(3) . .
C9D C8D C7D 123.1(3) . .
C9D C8D C3D 119.5(3) . .
C7D C8D C3D 117.4(3) . .
C8D C9D C8D 121.7(4) 3 .
C41 O41 Ag3 115.5(2) . .

loop_
_geom_bond_atom_site_label_1
_geom_bond_atom_site_label_2
_geom_bond_distance
_geom_bond_site_symmetry_2
Ag1 N21 2.088(2) .
Ag1 N31 2.089(2) .
Ag1 Ag2 3.0651(4) .
N21 C21 1.325(4) .
N21 C23 1.363(4) .
C21 N22 1.336(4) .
N22 C22 1.360(4) .
C22 C23 1.363(4) .
N31 C31 1.330(4) .
N31 C33 1.379(4) .
C31 N32 1.334(4) .
N32 C32 1.363(4) .
C32 C33 1.353(4) .
Ag2 O1B 2.218(2) .
Ag2 O1A 2.416(2) .
Ag2 O2A 2.424(2) .
O1A C1A 1.254(3) .
O2A C1A 1.254(3) .
C1A C2A 1.510(4) .
C2A C15A 1.400(4) .
C2A C3A 1.404(4) .
C3A C4A 1.427(4) .
C3A C8A 1.434(4) .
C4A C5A 1.352(4) .
C5A C6A 1.415(4) .
C6A C7A 1.360(5) .
C7A C8A 1.425(4) .
C8A C9A 1.387(4) .
C9A C10A 1.396(4) .
C10A C11A 1.422(4) .
C10A C15A 1.438(4) .
C11A C12A 1.351(4) .
C12A C13A 1.419(5) .
C13A C14A 1.349(4) .
C14A C15A 1.427(4) .
O1B C1B 1.258(3) .
O2B C1B 1.253(3) .
O2B Ag3 2.789(2) .
C1B C2B 1.520(4) .
C2B C15B 1.396(4) .
C2B C3B 1.403(4) .
C3B C4B 1.426(4) .
C3B C8B 1.442(4) .
C4B C5B 1.357(4) .
C5B C6B 1.418(4) .
C6B C7B 1.354(5) .
C7B C8B 1.432(4) .
C8B C9B 1.393(4) .
C9B C10B 1.388(4) .
C10B C11B 1.424(4) .
C10B C15B 1.437(4) .
C11B C12B 1.352(4) .
C12B C13B 1.420(4) .
C13B C14B 1.359(4) .
C14B C15B 1.427(4) .
Ag3 O1D 2.1574(19) .
Ag3 O1C 2.1681(19) .
Ag3 O41 2.467(2) .
Ag3 Ag3 2.8818(5) 3
O1C C1C 1.248(3) .
C1C O1C 1.248(3) 3
C1C C2C 1.494(5) .
C2C C3C 1.398(4) 3
C2C C3C 1.398(4) .
C3C C4C 1.432(5) .
C3C C8C 1.443(4) .
C4C C5C 1.356(5) .
C5C C6C 1.426(5) .
C6C C7C 1.349(5) .
C7C C8C 1.426(5) .
C8C C9C 1.388(4) .
C9C C8C 1.388(4) 3
O1D C1D 1.246(3) .
C1D O1D 1.246(3) 3
C1D C2D 1.512(5) .
C2D C3D 1.402(3) .
C2D C3D 1.402(3) 3
C3D C4D 1.430(4) .
C3D C8D 1.439(4) .
C4D C5D 1.351(4) .
C5D C6D 1.424(4) .
C6D C7D 1.346(4) .
C7D C8D 1.418(4) .
C8D C9D 1.393(3) .
C9D C8D 1.393(3) 3
O41 C41 1.448(4) .

loop_
_geom_hbond_atom_site_label_D
_geom_hbond_atom_site_label_H
_geom_hbond_atom_site_label_A
_geom_hbond_distance_DH
_geom_hbond_distance_HA
_geom_hbond_distance_DA
_geom_hbond_angle_DHA
_geom_hbond_site_symmetry_A
N22 H22N O2A 0.88 1.92 2.796(3) 176.3 8_655
N32 H32N O2B 0.88 1.94 2.815(3) 170.4 8_665
O41 H41 O1A 0.94 1.92 2.782(3) 150.9 .
